data_7130459
loop_
_publ_author_name
'Zarcone, Samuel R.'
'Verardi, Peter J.'
'Bhuvanesh, Nattamai'
'Gladysz, John A.'

_publ_section_title
;
 A surprise landing on the <i>terra incognita</i> of macrocyclic
 dibridgehead diorganoarsines: syntheses, structures, and reactivities.
;
_journal_issue 62
_journal_name_full 'Chemical communications (Cambridge, England)'
_journal_page_first 8694
_journal_page_last 8697
_journal_paper_doi 10.1039/d2cc03235j
_journal_volume 58
_journal_year 2022
_chemical_formula_moiety 'C42 H84 As2 O2, 4(H2 O)'
_chemical_formula_sum 'C42 H92 As2 O6'
_chemical_formula_weight 842.99
_chemical_properties_physical Hygroscopic
_space_group_crystal_system triclinic
_space_group_IT_number 2
_space_group_name_Hall '-P 1'
_space_group_name_H-M_alt 'P -1'
_atom_sites_solution_hydrogens mixed
_atom_sites_solution_primary dual
_audit_creation_date 2022-05-25
_audit_creation_method
;
Olex2 1.5
(compiled 2022.04.07 svn.rca3783a0 for OlexSys, GUI svn.r6498)
;
_audit_update_record
;
2022-06-01 deposited with the CCDC.	2022-07-08 downloaded from the CCDC.
;
_cell_angle_alpha 72.297(2)
_cell_angle_beta 84.548(2)
_cell_angle_gamma 88.073(2)
_cell_formula_units_Z 2
_cell_length_a 8.6319(6)
_cell_length_b 13.4245(10)
_cell_length_c 20.7781(15)
_cell_measurement_reflns_used 9985
_cell_measurement_temperature 110.00
_cell_measurement_theta_max 65.325
_cell_measurement_theta_min 4.486
_cell_volume 2283.3(3)
_computing_cell_refinement 'SAINT V8.38A (Bruker, 2018)'
_computing_data_reduction 'SAINT V8.38A (Bruker, 2018)'
_computing_molecular_graphics 'Olex2 1.5 (Dolomanov et al., 2009)'
_computing_publication_material 'Olex2 1.5 (Dolomanov et al., 2009)'
_computing_structure_refinement 'XL  (Sheldrick, 2008)'
_computing_structure_solution 'SHELXT 2014/5 (Sheldrick, 2014)'
_diffrn_ambient_temperature 110.00
_diffrn_measured_fraction_theta_full 0.985
_diffrn_measured_fraction_theta_max 0.985
_diffrn_measurement_device_type 'Bruker Venture (PHOTON III)'
_diffrn_measurement_method '\f and \w scans'
_diffrn_radiation_type CuK\a
_diffrn_radiation_wavelength 1.54178
_diffrn_reflns_av_R_equivalents 0.0545
_diffrn_reflns_av_unetI/netI 0.0462
_diffrn_reflns_Laue_measured_fraction_full 0.985
_diffrn_reflns_Laue_measured_fraction_max 0.985
_diffrn_reflns_limit_h_max 9
_diffrn_reflns_limit_h_min -10
_diffrn_reflns_limit_k_max 15
_diffrn_reflns_limit_k_min -15
_diffrn_reflns_limit_l_max 24
_diffrn_reflns_limit_l_min -24
_diffrn_reflns_number 30552
_diffrn_reflns_point_group_measured_fraction_full 0.985
_diffrn_reflns_point_group_measured_fraction_max 0.985
_diffrn_reflns_theta_full 65.565
_diffrn_reflns_theta_max 65.565
_diffrn_reflns_theta_min 3.456
_diffrn_source_current 1.0
_diffrn_source_power 0.05
_diffrn_source_voltage 50.0
_diffrn_standards_number 0
_exptl_absorpt_coefficient_mu 2.123
_exptl_absorpt_correction_T_max 0.4649
_exptl_absorpt_correction_T_min 0.3677
_exptl_absorpt_correction_type multi-scan
_exptl_absorpt_process_details
;
SADABS-2016/2 (Bruker,2016/2) was used for absorption correction.
wR2(int) was 0.1167 before and 0.0757 after correction.
The Ratio of minimum to maximum transmission is 0.7909.
The \l/2 correction factor is Not present.
;
_exptl_crystal_colour colourless
_exptl_crystal_colour_primary colourless
_exptl_crystal_density_diffrn 1.226
_exptl_crystal_description block
_exptl_crystal_F_000 916
_exptl_crystal_recrystallization_method 'Slow evaporation'
_exptl_crystal_size_max 0.162
_exptl_crystal_size_mid 0.124
_exptl_crystal_size_min 0.085
_refine_diff_density_max 1.141
_refine_diff_density_min -0.609
_refine_diff_density_rms 0.125
_refine_ls_extinction_method none
_refine_ls_goodness_of_fit_ref 1.169
_refine_ls_hydrogen_treatment constr
_refine_ls_matrix_type full
_refine_ls_number_parameters 458
_refine_ls_number_reflns 7756
_refine_ls_number_restraints 0
_refine_ls_restrained_S_all 1.169
_refine_ls_R_factor_all 0.0717
_refine_ls_R_factor_gt 0.0678
_refine_ls_shift/su_max 0.001
_refine_ls_shift/su_mean 0.000
_refine_ls_structure_factor_coef Fsqd
_refine_ls_weighting_details 'w=1/[\s^2^(Fo^2^)+(0.0133P)^2^+17.5123P] where P=(Fo^2^+2Fc^2^)/3'
_refine_ls_weighting_scheme calc
_refine_ls_wR_factor_gt 0.1677
_refine_ls_wR_factor_ref 0.1707
_reflns_Friedel_coverage 0.000
_reflns_number_gt 7296
_reflns_number_total 7756
_reflns_threshold_expression 'I > 2\s(I)'
_cod_data_source_file d2cc03235j2.cif
_cod_data_source_block sz02136
_cod_database_code 7130459
_shelx_shelxl_version_number 2018/3
_shelx_space_group_comment
;
The symmetry employed for this shelxl refinement is uniquely defined
by the following loop, which should always be used as a source of
symmetry information in preference to the above space-group names.
They are only intended as comments.
;
_shelx_estimated_absorpt_t_max 0.840
_shelx_estimated_absorpt_t_min 0.725
_olex2_refinement_description
;
1. Twinned data refinement
 Scales: 0.9765(7)
 0.0235(7)
2. Fixed Uiso
 At 1.2 times of:
  All C(H,H) groups
 At 1.5 times of:
  All O(H,H) groups
3.a Riding coordinates:
 O1W(H3WA,H1WA), O3W(H1WB,H3WB)
3.b Free rotating group:
 O2W(H2WA,H2WB), O4W(H4WA,H4WB)
3.c Secondary CH2 refined with riding coordinates:
 C1(H1A,H1B), C2(H2A,H2B), C3(H3A,H3B), C4(H4A,H4B), C5(H5A,H5B), C6(H6A,H6B),
 C7(H7A,H7B), C8(H8A,H8B), C9(H9A,H9B), C10(H10A,H10B), C11(H11A,H11B),
 C12(H12A,H12B), C13(H13A,H13B), C14(H14A,H14B), C15(H15A,H15B), C16(H16A,H16B),
  C17(H17A,H17B), C18(H18A,H18B), C19(H19A,H19B), C20(H20A,H20B), C21(H21A,
 H21B), C22(H22A,H22B), C23(H23A,H23B), C24(H24A,H24B), C25(H25A,H25B),
 C26(H26A,H26B), C27(H27A,H27B), C28(H28A,H28B), C29(H29A,H29B), C30(H30A,H30B),
  C31(H31A,H31B), C32(H32A,H32B), C33(H33A,H33B), C34(H34A,H34B), C35(H35A,
 H35B), C36(H36A,H36B), C37(H37A,H37B), C38(H38A,H38B), C39(H39A,H39B),
 C40(H40A,H40B), C41(H41A,H41B), C42(H42A,H42B)
;
_olex2_submission_special_instructions 'No special instructions were received'

loop_
_space_group_symop_operation_xyz
'x, y, z'
'-x, -y, -z'

loop_
_atom_site_label
_atom_site_type_symbol
_atom_site_fract_x
_atom_site_fract_y
_atom_site_fract_z
_atom_site_U_iso_or_equiv
_atom_site_adp_type
_atom_site_occupancy
_atom_site_site_symmetry_order
_atom_site_calc_flag
_atom_site_refinement_flags_posn
_atom_site_refinement_flags_adp
_atom_site_refinement_flags_occupancy
_atom_site_disorder_assembly
_atom_site_disorder_group
As1 As 0.85257(7) 0.47560(5) 0.08830(3) 0.01887(17) Uani 1 1 d . . . . .
As2 As 0.33720(7) 0.05976(5) 0.92517(3) 0.02208(18) Uani 1 1 d . . . . .
O1 O 0.8065(4) 0.5117(3) 0.00785(18) 0.0218(8) Uani 1 1 d . . . . .
O2 O 0.2919(5) -0.0082(3) 1.00620(19) 0.0263(9) Uani 1 1 d . . . . .
C1 C 1.0070(7) 0.5674(5) 0.1029(3) 0.0262(13) Uani 1 1 d . . . . .
H1A H 1.106917 0.528859 0.109577 0.031 Uiso 1 1 calc R U . . .
H1B H 1.023334 0.627760 0.061410 0.031 Uiso 1 1 calc R U . . .
C2 C 0.9653(7) 0.6089(5) 0.1633(3) 0.0268(13) Uani 1 1 d . . . . .
H2A H 0.857357 0.636259 0.161079 0.032 Uiso 1 1 calc R U . . .
H2B H 1.034805 0.668139 0.159131 0.032 Uiso 1 1 calc R U . . .
C3 C 0.9781(7) 0.5278(5) 0.2325(3) 0.0267(13) Uani 1 1 d . . . . .
H3A H 0.945307 0.459113 0.230256 0.032 Uiso 1 1 calc R U . . .
H3B H 1.088578 0.521545 0.242392 0.032 Uiso 1 1 calc R U . . .
C4 C 0.8807(8) 0.5531(5) 0.2910(3) 0.0273(13) Uani 1 1 d . . . . .
H4A H 0.911728 0.622591 0.292571 0.033 Uiso 1 1 calc R U . . .
H4B H 0.769945 0.557711 0.281659 0.033 Uiso 1 1 calc R U . . .
C5 C 0.8960(7) 0.4741(5) 0.3601(3) 0.0280(13) Uani 1 1 d . . . . .
H5A H 0.887274 0.403028 0.355917 0.034 Uiso 1 1 calc R U . . .
H5B H 1.001232 0.480340 0.373641 0.034 Uiso 1 1 calc R U . . .
C6 C 0.7776(8) 0.4855(5) 0.4156(3) 0.0304(14) Uani 1 1 d . . . . .
H6A H 0.673098 0.471314 0.404534 0.036 Uiso 1 1 calc R U . . .
H6B H 0.778175 0.558758 0.416441 0.036 Uiso 1 1 calc R U . . .
C7 C 0.8046(8) 0.4137(5) 0.4857(3) 0.0311(14) Uani 1 1 d . . . . .
H7A H 0.815231 0.341127 0.483498 0.037 Uiso 1 1 calc R U . . .
H7B H 0.904581 0.432830 0.498459 0.037 Uiso 1 1 calc R U . . .
C8 C 0.6791(8) 0.4161(5) 0.5409(3) 0.0330(14) Uani 1 1 d . . . . .
H8A H 0.581964 0.388103 0.531445 0.040 Uiso 1 1 calc R U . . .
H8B H 0.659163 0.489633 0.539668 0.040 Uiso 1 1 calc R U . . .
C9 C 0.7189(7) 0.3539(5) 0.6114(3) 0.0301(14) Uani 1 1 d . . . . .
H9A H 0.810595 0.386152 0.622136 0.036 Uiso 1 1 calc R U . . .
H9B H 0.749165 0.282227 0.611049 0.036 Uiso 1 1 calc R U . . .
C10 C 0.5897(7) 0.3462(5) 0.6674(3) 0.0294(13) Uani 1 1 d . . . . .
H10A H 0.504046 0.304194 0.660693 0.035 Uiso 1 1 calc R U . . .
H10B H 0.548470 0.417235 0.663632 0.035 Uiso 1 1 calc R U . . .
C11 C 0.6397(7) 0.2972(5) 0.7387(3) 0.0295(14) Uani 1 1 d . . . . .
H11A H 0.694949 0.230690 0.740652 0.035 Uiso 1 1 calc R U . . .
H11B H 0.713942 0.344645 0.748069 0.035 Uiso 1 1 calc R U . . .
C12 C 0.5052(7) 0.2757(5) 0.7937(3) 0.0259(13) Uani 1 1 d . . . . .
H12A H 0.436736 0.222685 0.786905 0.031 Uiso 1 1 calc R U . . .
H12B H 0.443492 0.340677 0.788551 0.031 Uiso 1 1 calc R U . . .
C13 C 0.5543(8) 0.2370(5) 0.8657(3) 0.0282(13) Uani 1 1 d . . . . .
H13A H 0.597265 0.287084 0.874182 0.034 Uiso 1 1 calc R U . . .
H13B H 0.622064 0.188954 0.867789 0.034 Uiso 1 1 calc R U . . .
C14 C 0.4215(8) 0.1948(5) 0.9206(3) 0.0314(14) Uani 1 1 d . . . . .
H14A H 0.335659 0.246674 0.913348 0.038 Uiso 1 1 calc R U . . .
H14B H 0.458988 0.189171 0.965156 0.038 Uiso 1 1 calc R U . . .
C15 C 0.6675(7) 0.4893(5) 0.1447(3) 0.0260(13) Uani 1 1 d . . . . .
H15A H 0.695691 0.476264 0.191673 0.031 Uiso 1 1 calc R U . . .
H15B H 0.629547 0.562351 0.128747 0.031 Uiso 1 1 calc R U . . .
C16 C 0.5360(7) 0.4171(5) 0.1461(3) 0.0243(12) Uani 1 1 d . . . . .
H16A H 0.577649 0.345308 0.153156 0.029 Uiso 1 1 calc R U . . .
H16B H 0.491789 0.439571 0.101617 0.029 Uiso 1 1 calc R U . . .
C17 C 0.4058(7) 0.4159(5) 0.2024(3) 0.0276(13) Uani 1 1 d . . . . .
H17A H 0.370486 0.488607 0.197299 0.033 Uiso 1 1 calc R U . . .
H17B H 0.316240 0.376396 0.196383 0.033 Uiso 1 1 calc R U . . .
C18 C 0.4546(7) 0.3676(5) 0.2736(3) 0.0275(13) Uani 1 1 d . . . . .
H18A H 0.537797 0.410850 0.280975 0.033 Uiso 1 1 calc R U . . .
H18B H 0.498822 0.297247 0.277345 0.033 Uiso 1 1 calc R U . . .
C19 C 0.3223(7) 0.3573(5) 0.3297(3) 0.0286(13) Uani 1 1 d . . . . .
H19A H 0.284173 0.428181 0.328501 0.034 Uiso 1 1 calc R U . . .
H19B H 0.235250 0.319336 0.320110 0.034 Uiso 1 1 calc R U . . .
C20 C 0.3680(7) 0.3007(5) 0.4004(3) 0.0309(14) Uani 1 1 d . . . . .
H20A H 0.450676 0.340935 0.411208 0.037 Uiso 1 1 calc R U . . .
H20B H 0.411707 0.231342 0.401056 0.037 Uiso 1 1 calc R U . . .
C21 C 0.2326(7) 0.2859(5) 0.4550(3) 0.0309(14) Uani 1 1 d . . . . .
H21A H 0.193044 0.355775 0.455495 0.037 Uiso 1 1 calc R U . . .
H21B H 0.147744 0.249900 0.442158 0.037 Uiso 1 1 calc R U . . .
C22 C 0.2688(7) 0.2247(5) 0.5261(3) 0.0302(14) Uani 1 1 d . . . . .
H22A H 0.351280 0.261345 0.539936 0.036 Uiso 1 1 calc R U . . .
H22B H 0.309878 0.154970 0.525957 0.036 Uiso 1 1 calc R U . . .
C23 C 0.1287(7) 0.2105(5) 0.5778(3) 0.0308(14) Uani 1 1 d . . . . .
H23A H 0.046567 0.174605 0.563168 0.037 Uiso 1 1 calc R U . . .
H23B H 0.088178 0.280548 0.577283 0.037 Uiso 1 1 calc R U . . .
C24 C 0.1565(8) 0.1495(5) 0.6502(3) 0.0326(14) Uani 1 1 d . . . . .
H24A H 0.241584 0.182873 0.664818 0.039 Uiso 1 1 calc R U . . .
H24B H 0.190245 0.077569 0.651940 0.039 Uiso 1 1 calc R U . . .
C25 C 0.0118(7) 0.1442(6) 0.6991(3) 0.0331(14) Uani 1 1 d . . . . .
H25A H -0.073457 0.114197 0.682296 0.040 Uiso 1 1 calc R U . . .
H25B H -0.019034 0.216656 0.697274 0.040 Uiso 1 1 calc R U . . .
C26 C 0.0238(8) 0.0816(5) 0.7732(3) 0.0328(14) Uani 1 1 d . . . . .
H26A H 0.037118 0.006681 0.776721 0.039 Uiso 1 1 calc R U . . .
H26B H -0.074583 0.089393 0.799891 0.039 Uiso 1 1 calc R U . . .
C27 C 0.1594(7) 0.1164(5) 0.8037(3) 0.0275(13) Uani 1 1 d . . . . .
H27A H 0.159770 0.193635 0.791313 0.033 Uiso 1 1 calc R U . . .
H27B H 0.258768 0.093892 0.784229 0.033 Uiso 1 1 calc R U . . .
C28 C 0.1480(7) 0.0700(5) 0.8814(3) 0.0279(13) Uani 1 1 d . . . . .
H28A H 0.103456 -0.000999 0.893475 0.033 Uiso 1 1 calc R U . . .
H28B H 0.072984 0.113008 0.900758 0.033 Uiso 1 1 calc R U . . .
C29 C 0.9258(7) 0.3330(4) 0.1068(3) 0.0245(12) Uani 1 1 d . . . . .
H29A H 0.839887 0.290823 0.100498 0.029 Uiso 1 1 calc R U . . .
H29B H 1.011185 0.331769 0.071680 0.029 Uiso 1 1 calc R U . . .
C30 C 0.9848(7) 0.2770(5) 0.1761(3) 0.0249(12) Uani 1 1 d . . . . .
H30A H 1.042938 0.213428 0.173227 0.030 Uiso 1 1 calc R U . . .
H30B H 1.058291 0.323487 0.186852 0.030 Uiso 1 1 calc R U . . .
C31 C 0.8555(7) 0.2456(5) 0.2339(3) 0.0238(12) Uani 1 1 d . . . . .
H31A H 0.799480 0.309468 0.237544 0.029 Uiso 1 1 calc R U . . .
H31B H 0.780341 0.200985 0.222365 0.029 Uiso 1 1 calc R U . . .
C32 C 0.9120(7) 0.1871(5) 0.3025(3) 0.0290(13) Uani 1 1 d . . . . .
H32A H 0.955451 0.118633 0.300940 0.035 Uiso 1 1 calc R U . . .
H32B H 0.996671 0.227424 0.311740 0.035 Uiso 1 1 calc R U . . .
C33 C 0.7837(7) 0.1693(5) 0.3601(3) 0.0290(13) Uani 1 1 d . . . . .
H33A H 0.745360 0.238156 0.363277 0.035 Uiso 1 1 calc R U . . .
H33B H 0.695925 0.133876 0.348872 0.035 Uiso 1 1 calc R U . . .
C34 C 0.8313(8) 0.1048(5) 0.4291(3) 0.0313(14) Uani 1 1 d . . . . .
H34A H 0.858748 0.033277 0.427598 0.038 Uiso 1 1 calc R U . . .
H34B H 0.925647 0.135996 0.438542 0.038 Uiso 1 1 calc R U . . .
C35 C 0.7066(8) 0.0977(5) 0.4864(3) 0.0321(14) Uani 1 1 d . . . . .
H35A H 0.686943 0.168562 0.490684 0.038 Uiso 1 1 calc R U . . .
H35B H 0.609099 0.073568 0.474505 0.038 Uiso 1 1 calc R U . . .
C36 C 0.7451(8) 0.0254(5) 0.5542(3) 0.0320(14) Uani 1 1 d . . . . .
H36A H 0.846952 0.045776 0.564501 0.038 Uiso 1 1 calc R U . . .
H36B H 0.755852 -0.046742 0.551150 0.038 Uiso 1 1 calc R U . . .
C37 C 0.6251(8) 0.0257(5) 0.6122(3) 0.0316(14) Uani 1 1 d . . . . .
H37A H 0.619361 0.097004 0.616878 0.038 Uiso 1 1 calc R U . . .
H37B H 0.522175 0.010047 0.600331 0.038 Uiso 1 1 calc R U . . .
C38 C 0.6554(8) -0.0508(5) 0.6800(3) 0.0313(14) Uani 1 1 d . . . . .
H38A H 0.655193 -0.122656 0.676440 0.038 Uiso 1 1 calc R U . . .
H38B H 0.760154 -0.037593 0.691303 0.038 Uiso 1 1 calc R U . . .
C39 C 0.5372(8) -0.0439(5) 0.7368(3) 0.0303(14) Uani 1 1 d . . . . .
H39A H 0.432596 -0.055751 0.724778 0.036 Uiso 1 1 calc R U . . .
H39B H 0.538433 0.028068 0.740240 0.036 Uiso 1 1 calc R U . . .
C40 C 0.5612(8) -0.1199(5) 0.8058(3) 0.0329(15) Uani 1 1 d . . . . .
H40A H 0.669059 -0.113104 0.816426 0.039 Uiso 1 1 calc R U . . .
H40B H 0.548508 -0.192069 0.804206 0.039 Uiso 1 1 calc R U . . .
C41 C 0.4472(8) -0.1017(5) 0.8627(3) 0.0293(13) Uani 1 1 d . . . . .
H41A H 0.340421 -0.093072 0.848065 0.035 Uiso 1 1 calc R U . . .
H41B H 0.448244 -0.163312 0.903597 0.035 Uiso 1 1 calc R U . . .
C42 C 0.4924(7) -0.0053(5) 0.8794(3) 0.0304(14) Uani 1 1 d . . . . .
H42A H 0.524881 0.040004 0.842557 0.037 Uiso 1 1 calc R U . . .
H42B H 0.568712 -0.021456 0.903712 0.037 Uiso 1 1 calc R U . . .
O1W O 0.3548(5) -0.3510(3) 1.0169(2) 0.0318(10) Uani 1 1 d . . . . .
H3WA H 0.176108 0.096739 1.040842 0.048 Uiso 1 1 d R U . . .
H1WA H 0.289568 -0.302261 1.017082 0.048 Uiso 1 1 d R U . . .
O2W O 0.3423(5) 0.3084(3) 1.0488(2) 0.0317(10) Uani 1 1 d G . . . .
H2WA H 0.425359 0.304383 1.024206 0.048 Uiso 1 1 d G U . . .
H2WB H 0.287871 0.359895 1.027788 0.048 Uiso 1 1 d G U . . .
O3W O 0.1307(5) 0.1444(3) 1.0549(2) 0.0344(10) Uani 1 1 d . . . . .
H1WB H 0.321737 -0.409101 1.013975 0.052 Uiso 1 1 d R U . . .
H3WB H 0.193287 0.192949 1.053085 0.052 Uiso 1 1 d R U . . .
O4W O 0.1369(5) -0.1885(3) 1.0176(3) 0.0349(10) Uani 1 1 d G . . . .
H4WA H 0.177613 -0.128586 1.009381 0.052 Uiso 1 1 d G U . . .
H4WB H 0.059147 -0.177277 0.994099 0.052 Uiso 1 1 d G U . . .

loop_
_atom_site_aniso_label
_atom_site_aniso_U_11
_atom_site_aniso_U_22
_atom_site_aniso_U_33
_atom_site_aniso_U_23
_atom_site_aniso_U_13
_atom_site_aniso_U_12
As1 0.0202(3) 0.0191(3) 0.0158(3) -0.0041(2) 0.0019(2) 0.0002(2)
As2 0.0291(4) 0.0221(3) 0.0153(3) -0.0060(2) -0.0029(2) 0.0026(3)
O1 0.025(2) 0.022(2) 0.0171(19) -0.0046(16) -0.0025(16) 0.0007(16)
O2 0.037(2) 0.025(2) 0.017(2) -0.0054(16) -0.0050(17) 0.0004(18)
C1 0.029(3) 0.028(3) 0.021(3) -0.006(2) 0.001(2) -0.006(2)
C2 0.033(3) 0.025(3) 0.022(3) -0.007(2) 0.001(2) -0.005(2)
C3 0.025(3) 0.031(3) 0.023(3) -0.007(3) 0.002(2) -0.003(2)
C4 0.037(3) 0.029(3) 0.017(3) -0.008(2) -0.002(2) 0.003(3)
C5 0.031(3) 0.029(3) 0.021(3) -0.003(2) -0.001(2) -0.001(3)
C6 0.035(3) 0.031(3) 0.022(3) -0.005(3) 0.002(3) 0.001(3)
C7 0.034(3) 0.040(4) 0.018(3) -0.007(3) -0.001(3) 0.001(3)
C8 0.034(4) 0.039(4) 0.023(3) -0.007(3) -0.002(3) 0.003(3)
C9 0.029(3) 0.038(4) 0.021(3) -0.006(3) 0.000(3) 0.000(3)
C10 0.031(3) 0.039(4) 0.019(3) -0.010(3) -0.005(3) 0.000(3)
C11 0.031(3) 0.037(3) 0.018(3) -0.006(3) 0.002(2) -0.003(3)
C12 0.028(3) 0.027(3) 0.021(3) -0.004(2) -0.001(2) 0.000(2)
C13 0.037(4) 0.027(3) 0.020(3) -0.005(2) -0.004(3) -0.002(3)
C14 0.049(4) 0.024(3) 0.021(3) -0.006(2) -0.001(3) -0.002(3)
C15 0.025(3) 0.025(3) 0.024(3) -0.004(2) 0.007(2) 0.004(2)
C16 0.020(3) 0.032(3) 0.022(3) -0.011(2) 0.000(2) -0.001(2)
C17 0.022(3) 0.032(3) 0.028(3) -0.008(3) 0.001(2) 0.003(2)
C18 0.024(3) 0.032(3) 0.026(3) -0.008(3) 0.002(2) 0.001(2)
C19 0.023(3) 0.034(3) 0.026(3) -0.008(3) 0.004(3) -0.001(3)
C20 0.029(3) 0.038(4) 0.024(3) -0.010(3) 0.001(3) 0.003(3)
C21 0.027(3) 0.037(4) 0.025(3) -0.005(3) 0.003(3) 0.002(3)
C22 0.027(3) 0.040(4) 0.024(3) -0.011(3) -0.001(3) 0.000(3)
C23 0.027(3) 0.040(4) 0.025(3) -0.007(3) -0.002(3) -0.002(3)
C24 0.033(3) 0.041(4) 0.022(3) -0.007(3) -0.006(3) 0.002(3)
C25 0.027(3) 0.044(4) 0.027(3) -0.008(3) -0.007(3) -0.003(3)
C26 0.032(3) 0.044(4) 0.021(3) -0.008(3) -0.001(3) -0.005(3)
C27 0.031(3) 0.030(3) 0.020(3) -0.006(2) 0.000(2) 0.002(3)
C28 0.031(3) 0.036(3) 0.017(3) -0.009(3) -0.002(2) 0.006(3)
C29 0.029(3) 0.021(3) 0.020(3) -0.004(2) 0.005(2) 0.001(2)
C30 0.022(3) 0.024(3) 0.024(3) -0.001(2) 0.003(2) 0.002(2)
C31 0.023(3) 0.026(3) 0.019(3) -0.003(2) 0.001(2) -0.002(2)
C32 0.029(3) 0.034(3) 0.022(3) -0.006(3) -0.002(3) 0.001(3)
C33 0.030(3) 0.030(3) 0.024(3) -0.004(3) -0.004(3) -0.001(3)
C34 0.031(3) 0.037(4) 0.024(3) -0.006(3) 0.000(3) -0.001(3)
C35 0.032(3) 0.037(4) 0.024(3) -0.007(3) 0.001(3) -0.003(3)
C36 0.032(3) 0.037(4) 0.026(3) -0.008(3) 0.001(3) -0.004(3)
C37 0.035(4) 0.036(4) 0.024(3) -0.010(3) 0.000(3) -0.001(3)
C38 0.041(4) 0.030(3) 0.023(3) -0.009(3) 0.000(3) 0.000(3)
C39 0.036(4) 0.033(3) 0.023(3) -0.011(3) -0.003(3) 0.003(3)
C40 0.049(4) 0.022(3) 0.027(3) -0.009(3) 0.002(3) 0.005(3)
C41 0.040(4) 0.025(3) 0.022(3) -0.007(2) -0.005(3) 0.004(3)
C42 0.031(3) 0.037(4) 0.025(3) -0.013(3) -0.004(3) 0.008(3)
O1W 0.029(2) 0.028(2) 0.044(3) -0.019(2) -0.0025(19) 0.0022(18)
O2W 0.027(2) 0.027(2) 0.039(3) -0.0075(19) -0.0018(19) 0.0065(18)
O3W 0.034(2) 0.028(2) 0.046(3) -0.019(2) 0.000(2) -0.0006(19)
O4W 0.029(2) 0.024(2) 0.051(3) -0.009(2) -0.007(2) -0.0024(18)

loop_
_atom_type_symbol
_atom_type_description
_atom_type_scat_dispersion_real
_atom_type_scat_dispersion_imag
_atom_type_scat_source
C C 0.0181 0.0091 'International Tables Vol C Tables 4.2.6.8 and 6.1.1.4'
H H 0.0000 0.0000 'International Tables Vol C Tables 4.2.6.8 and 6.1.1.4'
As As -0.9300 1.0051 'International Tables Vol C Tables 4.2.6.8 and 6.1.1.4'
O O 0.0492 0.0322 'International Tables Vol C Tables 4.2.6.8 and 6.1.1.4'

loop_
_geom_angle_atom_site_label_1
_geom_angle_atom_site_label_2
_geom_angle_atom_site_label_3
_geom_angle
_geom_angle_site_symmetry_1
_geom_angle_site_symmetry_3
_geom_angle_publ_flag
O1 As1 C1 112.3(2) . . ?
O1 As1 C15 107.6(2) . . ?
O1 As1 C29 105.6(2) . . ?
C15 As1 C1 106.1(3) . . ?
C15 As1 C29 113.0(2) . . ?
C29 As1 C1 112.2(3) . . ?
O2 As2 C14 109.2(2) . . ?
O2 As2 C28 105.8(2) . . ?
O2 As2 C42 113.9(2) . . ?
C28 As2 C14 113.6(3) . . ?
C42 As2 C14 106.1(3) . . ?
C42 As2 C28 108.4(3) . . ?
As1 C1 H1A 108.5 . . ?
As1 C1 H1B 108.5 . . ?
H1A C1 H1B 107.5 . . ?
C2 C1 As1 115.2(4) . . ?
C2 C1 H1A 108.5 . . ?
C2 C1 H1B 108.5 . . ?
C1 C2 H2A 108.7 . . ?
C1 C2 H2B 108.7 . . ?
C1 C2 C3 114.4(5) . . ?
H2A C2 H2B 107.6 . . ?
C3 C2 H2A 108.7 . . ?
C3 C2 H2B 108.7 . . ?
C2 C3 H3A 108.7 . . ?
C2 C3 H3B 108.7 . . ?
H3A C3 H3B 107.6 . . ?
C4 C3 C2 114.4(5) . . ?
C4 C3 H3A 108.7 . . ?
C4 C3 H3B 108.7 . . ?
C3 C4 H4A 108.6 . . ?
C3 C4 H4B 108.6 . . ?
H4A C4 H4B 107.6 . . ?
C5 C4 C3 114.5(5) . . ?
C5 C4 H4A 108.6 . . ?
C5 C4 H4B 108.6 . . ?
C4 C5 H5A 108.5 . . ?
C4 C5 H5B 108.5 . . ?
H5A C5 H5B 107.5 . . ?
C6 C5 C4 115.0(5) . . ?
C6 C5 H5A 108.5 . . ?
C6 C5 H5B 108.5 . . ?
C5 C6 H6A 108.7 . . ?
C5 C6 H6B 108.7 . . ?
C5 C6 C7 114.4(5) . . ?
H6A C6 H6B 107.6 . . ?
C7 C6 H6A 108.7 . . ?
C7 C6 H6B 108.7 . . ?
C6 C7 H7A 108.5 . . ?
C6 C7 H7B 108.5 . . ?
H7A C7 H7B 107.5 . . ?
C8 C7 C6 115.3(5) . . ?
C8 C7 H7A 108.5 . . ?
C8 C7 H7B 108.5 . . ?
C7 C8 H8A 108.8 . . ?
C7 C8 H8B 108.8 . . ?
C7 C8 C9 113.8(5) . . ?
H8A C8 H8B 107.7 . . ?
C9 C8 H8A 108.8 . . ?
C9 C8 H8B 108.8 . . ?
C8 C9 H9A 108.4 . . ?
C8 C9 H9B 108.4 . . ?
C8 C9 C10 115.3(5) . . ?
H9A C9 H9B 107.5 . . ?
C10 C9 H9A 108.4 . . ?
C10 C9 H9B 108.4 . . ?
C9 C10 H10A 108.7 . . ?
C9 C10 H10B 108.7 . . ?
C9 C10 C11 114.2(5) . . ?
H10A C10 H10B 107.6 . . ?
C11 C10 H10A 108.7 . . ?
C11 C10 H10B 108.7 . . ?
C10 C11 H11A 108.8 . . ?
C10 C11 H11B 108.8 . . ?
H11A C11 H11B 107.7 . . ?
C12 C11 C10 113.6(5) . . ?
C12 C11 H11A 108.8 . . ?
C12 C11 H11B 108.8 . . ?
C11 C12 H12A 108.7 . . ?
C11 C12 H12B 108.7 . . ?
C11 C12 C13 114.3(5) . . ?
H12A C12 H12B 107.6 . . ?
C13 C12 H12A 108.7 . . ?
C13 C12 H12B 108.7 . . ?
C12 C13 H13A 108.6 . . ?
C12 C13 H13B 108.6 . . ?
C12 C13 C14 114.7(5) . . ?
H13A C13 H13B 107.6 . . ?
C14 C13 H13A 108.6 . . ?
C14 C13 H13B 108.6 . . ?
As2 C14 H14A 108.2 . . ?
As2 C14 H14B 108.2 . . ?
C13 C14 As2 116.3(4) . . ?
C13 C14 H14A 108.2 . . ?
C13 C14 H14B 108.2 . . ?
H14A C14 H14B 107.4 . . ?
As1 C15 H15A 108.5 . . ?
As1 C15 H15B 108.5 . . ?
H15A C15 H15B 107.5 . . ?
C16 C15 As1 115.2(4) . . ?
C16 C15 H15A 108.5 . . ?
C16 C15 H15B 108.5 . . ?
C15 C16 H16A 109.1 . . ?
C15 C16 H16B 109.1 . . ?
C15 C16 C17 112.4(5) . . ?
H16A C16 H16B 107.8 . . ?
C17 C16 H16A 109.1 . . ?
C17 C16 H16B 109.1 . . ?
C16 C17 H17A 108.8 . . ?
C16 C17 H17B 108.8 . . ?
H17A C17 H17B 107.7 . . ?
C18 C17 C16 113.8(5) . . ?
C18 C17 H17A 108.8 . . ?
C18 C17 H17B 108.8 . . ?
C17 C18 H18A 108.7 . . ?
C17 C18 H18B 108.7 . . ?
C17 C18 C19 114.1(5) . . ?
H18A C18 H18B 107.6 . . ?
C19 C18 H18A 108.7 . . ?
C19 C18 H18B 108.7 . . ?
C18 C19 H19A 108.7 . . ?
C18 C19 H19B 108.7 . . ?
H19A C19 H19B 107.6 . . ?
C20 C19 C18 114.1(5) . . ?
C20 C19 H19A 108.7 . . ?
C20 C19 H19B 108.7 . . ?
C19 C20 H20A 108.9 . . ?
C19 C20 H20B 108.9 . . ?
C19 C20 C21 113.2(5) . . ?
H20A C20 H20B 107.7 . . ?
C21 C20 H20A 108.9 . . ?
C21 C20 H20B 108.9 . . ?
C20 C21 H21A 108.3 . . ?
C20 C21 H21B 108.3 . . ?
H21A C21 H21B 107.4 . . ?
C22 C21 C20 115.7(5) . . ?
C22 C21 H21A 108.3 . . ?
C22 C21 H21B 108.3 . . ?
C21 C22 H22A 108.9 . . ?
C21 C22 H22B 108.9 . . ?
C21 C22 C23 113.2(5) . . ?
H22A C22 H22B 107.7 . . ?
C23 C22 H22A 108.9 . . ?
C23 C22 H22B 108.9 . . ?
C22 C23 H23A 108.3 . . ?
C22 C23 H23B 108.3 . . ?
C22 C23 C24 116.1(5) . . ?
H23A C23 H23B 107.4 . . ?
C24 C23 H23A 108.3 . . ?
C24 C23 H23B 108.3 . . ?
C23 C24 H24A 109.1 . . ?
C23 C24 H24B 109.1 . . ?
C23 C24 C25 112.4(5) . . ?
H24A C24 H24B 107.9 . . ?
C25 C24 H24A 109.1 . . ?
C25 C24 H24B 109.1 . . ?
C24 C25 H25A 108.0 . . ?
C24 C25 H25B 108.0 . . ?
C24 C25 C26 117.3(5) . . ?
H25A C25 H25B 107.2 . . ?
C26 C25 H25A 108.0 . . ?
C26 C25 H25B 108.0 . . ?
C25 C26 H26A 109.0 . . ?
C25 C26 H26B 109.0 . . ?
C25 C26 C27 112.9(5) . . ?
H26A C26 H26B 107.8 . . ?
C27 C26 H26A 109.0 . . ?
C27 C26 H26B 109.0 . . ?
C26 C27 H27A 109.3 . . ?
C26 C27 H27B 109.3 . . ?
C26 C27 C28 111.8(5) . . ?
H27A C27 H27B 107.9 . . ?
C28 C27 H27A 109.3 . . ?
C28 C27 H27B 109.3 . . ?
As2 C28 H28A 108.0 . . ?
As2 C28 H28B 108.0 . . ?
C27 C28 As2 117.4(4) . . ?
C27 C28 H28A 108.0 . . ?
C27 C28 H28B 108.0 . . ?
H28A C28 H28B 107.2 . . ?
As1 C29 H29A 107.5 . . ?
As1 C29 H29B 107.5 . . ?
H29A C29 H29B 107.0 . . ?
C30 C29 As1 119.2(4) . . ?
C30 C29 H29A 107.5 . . ?
C30 C29 H29B 107.5 . . ?
C29 C30 H30A 108.8 . . ?
C29 C30 H30B 108.8 . . ?
H30A C30 H30B 107.7 . . ?
C31 C30 C29 113.8(5) . . ?
C31 C30 H30A 108.8 . . ?
C31 C30 H30B 108.8 . . ?
C30 C31 H31A 108.7 . . ?
C30 C31 H31B 108.7 . . ?
H31A C31 H31B 107.6 . . ?
C32 C31 C30 114.3(5) . . ?
C32 C31 H31A 108.7 . . ?
C32 C31 H31B 108.7 . . ?
C31 C32 H32A 109.0 . . ?
C31 C32 H32B 109.0 . . ?
H32A C32 H32B 107.8 . . ?
C33 C32 C31 112.8(5) . . ?
C33 C32 H32A 109.0 . . ?
C33 C32 H32B 109.0 . . ?
C32 C33 H33A 108.5 . . ?
C32 C33 H33B 108.5 . . ?
H33A C33 H33B 107.5 . . ?
C34 C33 C32 114.9(5) . . ?
C34 C33 H33A 108.5 . . ?
C34 C33 H33B 108.5 . . ?
C33 C34 H34A 108.8 . . ?
C33 C34 H34B 108.8 . . ?
H34A C34 H34B 107.7 . . ?
C35 C34 C33 113.7(5) . . ?
C35 C34 H34A 108.8 . . ?
C35 C34 H34B 108.8 . . ?
C34 C35 H35A 108.6 . . ?
C34 C35 H35B 108.6 . . ?
H35A C35 H35B 107.6 . . ?
C36 C35 C34 114.6(6) . . ?
C36 C35 H35A 108.6 . . ?
C36 C35 H35B 108.6 . . ?
C35 C36 H36A 108.8 . . ?
C35 C36 H36B 108.8 . . ?
C35 C36 C37 114.0(6) . . ?
H36A C36 H36B 107.7 . . ?
C37 C36 H36A 108.8 . . ?
C37 C36 H36B 108.8 . . ?
C36 C37 H37A 108.5 . . ?
C36 C37 H37B 108.5 . . ?
H37A C37 H37B 107.5 . . ?
C38 C37 C36 115.2(6) . . ?
C38 C37 H37A 108.5 . . ?
C38 C37 H37B 108.5 . . ?
C37 C38 H38A 108.9 . . ?
C37 C38 H38B 108.9 . . ?
H38A C38 H38B 107.7 . . ?
C39 C38 C37 113.3(5) . . ?
C39 C38 H38A 108.9 . . ?
C39 C38 H38B 108.9 . . ?
C38 C39 H39A 108.4 . . ?
C38 C39 H39B 108.4 . . ?
C38 C39 C40 115.4(5) . . ?
H39A C39 H39B 107.5 . . ?
C40 C39 H39A 108.4 . . ?
C40 C39 H39B 108.4 . . ?
C39 C40 H40A 109.0 . . ?
C39 C40 H40B 109.0 . . ?
C39 C40 C41 112.9(5) . . ?
H40A C40 H40B 107.8 . . ?
C41 C40 H40A 109.0 . . ?
C41 C40 H40B 109.0 . . ?
C40 C41 H41A 109.6 . . ?
C40 C41 H41B 109.6 . . ?
H41A C41 H41B 108.1 . . ?
C42 C41 C40 110.3(5) . . ?
C42 C41 H41A 109.6 . . ?
C42 C41 H41B 109.6 . . ?
As2 C42 H42A 107.8 . . ?
As2 C42 H42B 107.8 . . ?
C41 C42 As2 117.9(5) . . ?
C41 C42 H42A 107.8 . . ?
C41 C42 H42B 107.8 . . ?
H42A C42 H42B 107.2 . . ?
H1WA O1W H1WB 118.7 . . ?
H2WA O2W H2WB 109.5 . . ?
H3WA O3W H3WB 111.4 . . ?
H4WA O4W H4WB 104.5 . . ?

loop_
_geom_bond_atom_site_label_1
_geom_bond_atom_site_label_2
_geom_bond_distance
_geom_bond_site_symmetry_2
_geom_bond_publ_flag
As1 O1 1.676(4) . ?
As1 C1 1.951(6) . ?
As1 C15 1.928(6) . ?
As1 C29 1.931(6) . ?
As2 O2 1.669(4) . ?
As2 C14 1.948(6) . ?
As2 C28 1.925(6) . ?
As2 C42 1.909(6) . ?
C1 H1A 0.9900 . ?
C1 H1B 0.9900 . ?
C1 C2 1.528(8) . ?
C2 H2A 0.9900 . ?
C2 H2B 0.9900 . ?
C2 C3 1.529(8) . ?
C3 H3A 0.9900 . ?
C3 H3B 0.9900 . ?
C3 C4 1.528(8) . ?
C4 H4A 0.9900 . ?
C4 H4B 0.9900 . ?
C4 C5 1.517(8) . ?
C5 H5A 0.9900 . ?
C5 H5B 0.9900 . ?
C5 C6 1.506(8) . ?
C6 H6A 0.9900 . ?
C6 H6B 0.9900 . ?
C6 C7 1.517(8) . ?
C7 H7A 0.9900 . ?
C7 H7B 0.9900 . ?
C7 C8 1.507(9) . ?
C8 H8A 0.9900 . ?
C8 H8B 0.9900 . ?
C8 C9 1.514(8) . ?
C9 H9A 0.9900 . ?
C9 H9B 0.9900 . ?
C9 C10 1.516(8) . ?
C10 H10A 0.9900 . ?
C10 H10B 0.9900 . ?
C10 C11 1.524(8) . ?
C11 H11A 0.9900 . ?
C11 H11B 0.9900 . ?
C11 C12 1.518(8) . ?
C12 H12A 0.9900 . ?
C12 H12B 0.9900 . ?
C12 C13 1.523(8) . ?
C13 H13A 0.8500 . ?
C13 H13B 0.8500 . ?
C13 C14 1.529(9) . ?
C14 H14A 0.9900 . ?
C14 H14B 0.9900 . ?
C15 H15A 0.9900 . ?
C15 H15B 0.9900 . ?
C15 C16 1.510(8) . ?
C16 H16A 0.9900 . ?
C16 H16B 0.9900 . ?
C16 C17 1.541(8) . ?
C17 H17A 0.9900 . ?
C17 H17B 0.9900 . ?
C17 C18 1.518(8) . ?
C18 H18A 0.9900 . ?
C18 H18B 0.9900 . ?
C18 C19 1.529(8) . ?
C19 H19A 0.9900 . ?
C19 H19B 0.9900 . ?
C19 C20 1.518(9) . ?
C20 H20A 0.9900 . ?
C20 H20B 0.9900 . ?
C20 C21 1.523(8) . ?
C21 H21A 0.9900 . ?
C21 H21B 0.9900 . ?
C21 C22 1.513(8) . ?
C22 H22A 0.9900 . ?
C22 H22B 0.9900 . ?
C22 C23 1.515(8) . ?
C23 H23A 0.9900 . ?
C23 H23B 0.9900 . ?
C23 C24 1.515(8) . ?
C24 H24A 0.9900 . ?
C24 H24B 0.9900 . ?
C24 C25 1.523(9) . ?
C25 H25A 0.9900 . ?
C25 H25B 0.9900 . ?
C25 C26 1.525(9) . ?
C26 H26A 0.9900 . ?
C26 H26B 0.9900 . ?
C26 C27 1.532(9) . ?
C27 H27A 0.9900 . ?
C27 H27B 0.9900 . ?
C27 C28 1.539(8) . ?
C28 H28A 0.9900 . ?
C28 H28B 0.9900 . ?
C29 H29A 0.9900 . ?
C29 H29B 0.9900 . ?
C29 C30 1.534(8) . ?
C30 H30A 0.9900 . ?
C30 H30B 0.9900 . ?
C30 C31 1.528(8) . ?
C31 H31A 0.9900 . ?
C31 H31B 0.9900 . ?
C31 C32 1.521(8) . ?
C32 H32A 0.9900 . ?
C32 H32B 0.9900 . ?
C32 C33 1.519(8) . ?
C33 H33A 0.9900 . ?
C33 H33B 0.9900 . ?
C33 C34 1.518(8) . ?
C34 H34A 0.9900 . ?
C34 H34B 0.9900 . ?
C34 C35 1.510(9) . ?
C35 H35A 0.9900 . ?
C35 H35B 0.9900 . ?
C35 C36 1.509(9) . ?
C36 H36A 0.9900 . ?
C36 H36B 0.9900 . ?
C36 C37 1.514(9) . ?
C37 H37A 0.9900 . ?
C37 H37B 0.9900 . ?
C37 C38 1.510(9) . ?
C38 H38A 0.9900 . ?
C38 H38B 0.9900 . ?
C38 C39 1.508(8) . ?
C39 H39A 0.9900 . ?
C39 H39B 0.9900 . ?
C39 C40 1.513(9) . ?
C40 H40A 0.9900 . ?
C40 H40B 0.9900 . ?
C40 C41 1.537(9) . ?
C41 H41A 0.9900 . ?
C41 H41B 0.9900 . ?
C41 C42 1.511(9) . ?
C42 H42A 0.8500 . ?
C42 H42B 0.8500 . ?
O1W H1WA 0.8500 . ?
O1W H1WB 0.8602 . ?
O2W H2WA 0.8501 . ?
O2W H2WB 0.8501 . ?
O3W H3WA 0.8512 . ?
O3W H3WB 0.8500 . ?
O4W H4WA 0.8501 . ?
O4W H4WB 0.8501 . ?

loop_
_geom_hbond_atom_site_label_D
_geom_hbond_atom_site_label_H
_geom_hbond_atom_site_label_A
_geom_hbond_distance_DH
_geom_hbond_distance_HA
_geom_hbond_distance_DA
_geom_hbond_angle_DHA
_geom_hbond_site_symmetry_A
_geom_hbond_publ_flag
O3W H3WA O2 0.85 1.97 2.822(6) 176.6 . yes
O1W H1WA O4W 0.85 1.99 2.836(6) 179.9 . yes
O1W H1WB O1 0.86 1.98 2.805(6) 161.4 2_656 yes
O3W H3WB O2W 0.85 2.02 2.873(6) 179.9 . yes

loop_
_geom_torsion_atom_site_label_1
_geom_torsion_atom_site_label_2
_geom_torsion_atom_site_label_3
_geom_torsion_atom_site_label_4
_geom_torsion
_geom_torsion_site_symmetry_1
_geom_torsion_site_symmetry_2
_geom_torsion_site_symmetry_3
_geom_torsion_site_symmetry_4
_geom_torsion_publ_flag
As1 C1 C2 C3 73.4(6) . . . . ?
As1 C15 C16 C17 168.4(4) . . . . ?
As1 C29 C30 C31 73.4(6) . . . . ?
C1 C2 C3 C4 -157.5(5) . . . . ?
C2 C3 C4 C5 -178.6(5) . . . . ?
C3 C4 C5 C6 -168.0(5) . . . . ?
C4 C5 C6 C7 -173.8(6) . . . . ?
C5 C6 C7 C8 -174.2(6) . . . . ?
C6 C7 C8 C9 -172.9(6) . . . . ?
C7 C8 C9 C10 -174.6(6) . . . . ?
C8 C9 C10 C11 -171.5(6) . . . . ?
C9 C10 C11 C12 -171.7(5) . . . . ?
C10 C11 C12 C13 -174.2(5) . . . . ?
C11 C12 C13 C14 -168.5(5) . . . . ?
C12 C13 C14 As2 72.5(6) . . . . ?
C15 C16 C17 C18 -67.3(7) . . . . ?
C16 C17 C18 C19 -174.9(5) . . . . ?
C17 C18 C19 C20 175.1(5) . . . . ?
C18 C19 C20 C21 -176.7(5) . . . . ?
C19 C20 C21 C22 176.7(6) . . . . ?
C20 C21 C22 C23 -178.7(6) . . . . ?
C21 C22 C23 C24 179.8(6) . . . . ?
C22 C23 C24 C25 176.9(6) . . . . ?
C23 C24 C25 C26 178.0(6) . . . . ?
C24 C25 C26 C27 54.1(8) . . . . ?
C25 C26 C27 C28 167.4(5) . . . . ?
C26 C27 C28 As2 157.3(5) . . . . ?
C29 C30 C31 C32 178.3(5) . . . . ?
C30 C31 C32 C33 172.7(5) . . . . ?
C31 C32 C33 C34 176.0(5) . . . . ?
C32 C33 C34 C35 174.1(6) . . . . ?
C33 C34 C35 C36 174.2(6) . . . . ?
C34 C35 C36 C37 175.3(6) . . . . ?
C35 C36 C37 C38 176.4(6) . . . . ?
C36 C37 C38 C39 177.1(6) . . . . ?
C37 C38 C39 C40 179.3(6) . . . . ?
C38 C39 C40 C41 174.3(6) . . . . ?
C39 C40 C41 C42 -74.2(7) . . . . ?
C40 C41 C42 As2 159.8(4) . . . . ?

loop_
_twin_individual_id
_twin_individual_mass_fraction_refined
1 0.9765(7)
2 0.0235(7)
